data_1566832
loop_
_publ_author_name
'Jena, Satyam'
'Jusaina, Jusaina'
'Behera, Santosh Kumar'
'Kitahara, Maho'
'Imai, Yoshitane'
'Thilagar, P.'

_publ_section_title
;
 Crystallization Induced Room-Temperature Phosphorescence and Chiral
 Photoluminescence Properties of Phosphoramides
;
_journal_name_full 'Chemical Science'
_journal_paper_doi 10.1039/D2SC00990K
_journal_year 2022
_chemical_formula_sum 'C36 H24 N3 O P S3'
_chemical_formula_weight 641.73
_space_group_crystal_system monoclinic
_space_group_IT_number 15
_space_group_name_Hall '-C 2yc'
_space_group_name_H-M_alt 'C 1 2/c 1'
_atom_sites_solution_hydrogens geom
_audit_creation_method SHELXL-2018/3
_audit_update_record
;
2020-01-13 deposited with the CCDC.	2022-04-07 downloaded from the CCDC.
;
_cell_angle_alpha 90
_cell_angle_beta 111.2030(10)
_cell_angle_gamma 90
_cell_formula_units_Z 8
_cell_length_a 27.1703(13)
_cell_length_b 14.9942(8)
_cell_length_c 17.8873(9)
_cell_measurement_reflns_used 7860
_cell_measurement_temperature 273(2)
_cell_measurement_theta_max 27.6
_cell_measurement_theta_min 3.0
_cell_volume 6793.9(6)
_computing_structure_refinement 'SHELXL-2018/3 (Sheldrick, 2018)'
_diffrn_ambient_temperature 298(2)
_diffrn_measured_fraction_theta_full 0.998
_diffrn_measured_fraction_theta_max 0.996
_diffrn_measurement_device_type 'Bruker APEX-II CCD'
_diffrn_measurement_method '\f and \w scans'
_diffrn_radiation_type MoK\a
_diffrn_radiation_wavelength 0.71073
_diffrn_reflns_av_R_equivalents 0.0630
_diffrn_reflns_av_unetI/netI 0.0364
_diffrn_reflns_Laue_measured_fraction_full 0.998
_diffrn_reflns_Laue_measured_fraction_max 0.996
_diffrn_reflns_limit_h_max 35
_diffrn_reflns_limit_h_min -35
_diffrn_reflns_limit_k_max 19
_diffrn_reflns_limit_k_min -19
_diffrn_reflns_limit_l_max 23
_diffrn_reflns_limit_l_min -23
_diffrn_reflns_number 100810
_diffrn_reflns_point_group_measured_fraction_full 0.998
_diffrn_reflns_point_group_measured_fraction_max 0.996
_diffrn_reflns_theta_full 25.242
_diffrn_reflns_theta_max 27.581
_diffrn_reflns_theta_min 2.979
_exptl_absorpt_coefficient_mu 0.297
_exptl_crystal_colour colorless
_exptl_crystal_density_diffrn 1.255
_exptl_crystal_description cube
_exptl_crystal_F_000 2656
_refine_diff_density_max 1.189
_refine_diff_density_min -0.334
_refine_diff_density_rms 0.080
_refine_ls_extinction_method none
_refine_ls_goodness_of_fit_ref 0.705
_refine_ls_hydrogen_treatment constr
_refine_ls_matrix_type full
_refine_ls_number_parameters 397
_refine_ls_number_reflns 7860
_refine_ls_number_restraints 0
_refine_ls_restrained_S_all 0.705
_refine_ls_R_factor_all 0.0879
_refine_ls_R_factor_gt 0.0535
_refine_ls_shift/su_max 0.005
_refine_ls_shift/su_mean 0.001
_refine_ls_structure_factor_coef Fsqd
_refine_ls_weighting_details 'w=1/[\s^2^(Fo^2^)+(0.1992P)^2^+21.2554P] where P=(Fo^2^+2Fc^2^)/3'
_refine_ls_weighting_scheme calc
_refine_ls_wR_factor_gt 0.1683
_refine_ls_wR_factor_ref 0.2186
_reflns_Friedel_coverage 0.000
_reflns_number_gt 5367
_reflns_number_total 7860
_reflns_threshold_expression 'I > 2\s(I)'
_cod_data_source_file d2sc00990k2.cif
_cod_data_source_block shelx_CCDC1
_cod_original_sg_symbol_H-M 'C 2/c'
_cod_database_code 1566832
_shelx_shelxl_version_number 2018/3
_shelx_space_group_comment
;
The symmetry employed for this shelxl refinement is uniquely defined
by the following loop, which should always be used as a source of
symmetry information in preference to the above space-group names.
They are only intended as comments.
;

loop_
_space_group_symop_operation_xyz
'x, y, z'
'-x, y, -z+1/2'
'x+1/2, y+1/2, z'
'-x+1/2, y+1/2, -z+1/2'
'-x, -y, -z'
'x, -y, z-1/2'
'-x+1/2, -y+1/2, -z'
'x+1/2, -y+1/2, z-1/2'

loop_
_atom_site_label
_atom_site_type_symbol
_atom_site_fract_x
_atom_site_fract_y
_atom_site_fract_z
_atom_site_U_iso_or_equiv
_atom_site_adp_type
_atom_site_occupancy
_atom_site_site_symmetry_order
_atom_site_calc_flag
_atom_site_refinement_flags_posn
_atom_site_refinement_flags_adp
_atom_site_refinement_flags_occupancy
_atom_site_disorder_assembly
_atom_site_disorder_group
S1 S 0.42683(3) 0.24712(6) 0.11455(5) 0.0513(2) Uani 1 1 d . . . . .
S3 S 0.25514(4) 0.38040(7) -0.34659(5) 0.0552(3) Uani 1 1 d . . . . .
S2 S 0.27781(3) 0.43670(6) 0.01377(5) 0.0474(2) Uani 1 1 d . . . . .
P1 P 0.38849(3) 0.36992(5) -0.11099(4) 0.0332(2) Uani 1 1 d . . . . .
C35 C 0.32372(19) 0.3001(3) -0.4047(2) 0.0731(12) Uani 1 1 d . . . . .
H35 H 0.298204 0.310058 -0.455156 0.088 Uiso 1 1 calc R U . . .
N1 N 0.41986(8) 0.28467(16) -0.05172(13) 0.0352(5) Uani 1 1 d . . . . .
N2 N 0.35594(9) 0.42768(16) -0.06389(13) 0.0346(5) Uani 1 1 d . . . . .
O1 O 0.42574(8) 0.42168(15) -0.13551(12) 0.0443(5) Uani 1 1 d . . . . .
C4 C 0.35064(16) 0.0417(3) -0.0229(3) 0.0642(10) Uani 1 1 d . . . . .
H4 H 0.334113 -0.010674 -0.016920 0.077 Uiso 1 1 calc R U . . .
C3 C 0.35218(14) 0.0641(2) -0.0969(2) 0.0561(9) Uani 1 1 d . . . . .
H3 H 0.337726 0.025686 -0.140217 0.067 Uiso 1 1 calc R U . . .
C2 C 0.37506(13) 0.1430(2) -0.10689(19) 0.0461(7) Uani 1 1 d . . . . .
H2 H 0.376679 0.157147 -0.156576 0.055 Uiso 1 1 calc R U . . .
C1 C 0.39558(11) 0.2012(2) -0.04333(18) 0.0384(6) Uani 1 1 d . . . . .
N3 N 0.33928(9) 0.32656(17) -0.18978(13) 0.0357(5) Uani 1 1 d . . . . .
C25 C 0.28604(10) 0.31120(18) -0.19368(16) 0.0339(6) Uani 1 1 d . . . . .
C26 C 0.27487(11) 0.2762(2) -0.12999(17) 0.0384(6) Uani 1 1 d . . . . .
H26 H 0.302316 0.259389 -0.083370 0.046 Uiso 1 1 calc R U . . .
C27 C 0.22277(13) 0.2659(2) -0.1353(2) 0.0465(7) Uani 1 1 d . . . . .
H27 H 0.215641 0.244150 -0.091632 0.056 Uiso 1 1 calc R U . . .
C28 C 0.18187(13) 0.2877(3) -0.2047(2) 0.0564(9) Uani 1 1 d . . . . .
H28 H 0.147166 0.280375 -0.207913 0.068 Uiso 1 1 calc R U . . .
C22 C 0.41957(16) 0.4904(3) 0.1816(2) 0.0710(12) Uani 1 1 d . . . . .
H22 H 0.433504 0.501697 0.236368 0.085 Uiso 1 1 calc R U . . .
C21 C 0.45183(15) 0.4923(3) 0.1379(2) 0.0639(10) Uani 1 1 d . . . . .
H21 H 0.487329 0.506614 0.163023 0.077 Uiso 1 1 calc R U . . .
C20 C 0.43192(12) 0.4728(2) 0.05634(19) 0.0460(7) Uani 1 1 d . . . . .
H20 H 0.453703 0.475632 0.026524 0.055 Uiso 1 1 calc R U . . .
C19 C 0.37939(11) 0.44928(19) 0.02008(16) 0.0372(6) Uani 1 1 d . . . . .
C7 C 0.47229(11) 0.2971(2) 0.00731(17) 0.0387(6) Uani 1 1 d . . . . .
C12 C 0.48032(12) 0.2797(2) 0.08738(18) 0.0438(7) Uani 1 1 d . . . . .
C6 C 0.39568(11) 0.1766(2) 0.03129(18) 0.0422(7) Uani 1 1 d . . . . .
C5 C 0.37350(14) 0.0967(3) 0.0418(2) 0.0568(9) Uani 1 1 d . . . . .
H5 H 0.374052 0.080462 0.092254 0.068 Uiso 1 1 calc R U . . .
C11 C 0.53016(14) 0.2918(3) 0.1464(2) 0.0603(9) Uani 1 1 d . . . . .
H11 H 0.535640 0.279871 0.199802 0.072 Uiso 1 1 calc R U . . .
C10 C 0.57106(14) 0.3213(3) 0.1250(3) 0.0713(12) Uani 1 1 d . . . . .
H10 H 0.604023 0.331352 0.164336 0.086 Uiso 1 1 calc R U . . .
C9 C 0.56367(13) 0.3360(3) 0.0460(3) 0.0646(10) Uani 1 1 d . . . . .
H9 H 0.591890 0.354800 0.032173 0.078 Uiso 1 1 calc R U . . .
C8 C 0.51458(12) 0.3232(2) -0.0135(2) 0.0513(8) Uani 1 1 d . . . . .
H8 H 0.510037 0.332064 -0.067092 0.062 Uiso 1 1 calc R U . . .
C29 C 0.19207(13) 0.3202(3) -0.2689(2) 0.0549(8) Uani 1 1 d . . . . .
H29 H 0.164272 0.333821 -0.316177 0.066 Uiso 1 1 calc R U . . .
C30 C 0.24416(11) 0.3331(2) -0.26391(17) 0.0418(7) Uani 1 1 d . . . . .
C36 C 0.31410(14) 0.3239(2) -0.33586(18) 0.0506(8) Uani 1 1 d . . . . .
C34 C 0.3711(2) 0.2618(4) -0.3975(3) 0.0937(17) Uani 1 1 d . . . . .
H34 H 0.377747 0.246217 -0.443287 0.112 Uiso 1 1 calc R U . . .
C33 C 0.4090(2) 0.2463(4) -0.3230(3) 0.0867(15) Uani 1 1 d . . . . .
H33 H 0.441404 0.222093 -0.318832 0.104 Uiso 1 1 calc R U . . .
C32 C 0.39896(15) 0.2668(3) -0.2541(2) 0.0607(10) Uani 1 1 d . . . . .
H32 H 0.424119 0.254460 -0.203887 0.073 Uiso 1 1 calc R U . . .
C31 C 0.35107(12) 0.3060(2) -0.26048(17) 0.0426(7) Uani 1 1 d . . . . .
C13 C 0.31197(11) 0.48468(18) -0.10647(16) 0.0358(6) Uani 1 1 d . . . . .
C18 C 0.27248(12) 0.4935(2) -0.07526(17) 0.0402(6) Uani 1 1 d . . . . .
C24 C 0.34624(12) 0.4522(2) 0.06354(17) 0.0424(7) Uani 1 1 d . . . . .
C23 C 0.36654(15) 0.4719(3) 0.14472(19) 0.0591(10) Uani 1 1 d . . . . .
H23 H 0.344507 0.472544 0.174198 0.071 Uiso 1 1 calc R U . . .
C17 C 0.22889(14) 0.5479(2) -0.1139(2) 0.0541(8) Uani 1 1 d . . . . .
H17 H 0.202378 0.554810 -0.092973 0.065 Uiso 1 1 calc R U . . .
C16 C 0.22577(16) 0.5913(3) -0.1835(2) 0.0631(10) Uani 1 1 d . . . . .
H16 H 0.196418 0.626292 -0.210271 0.076 Uiso 1 1 calc R U . . .
C15 C 0.26505(15) 0.5836(2) -0.2137(2) 0.0567(9) Uani 1 1 d . . . . .
H15 H 0.262260 0.613472 -0.260639 0.068 Uiso 1 1 calc R U . . .
C14 C 0.30925(13) 0.5314(2) -0.17481(18) 0.0437(7) Uani 1 1 d . . . . .
H14 H 0.336594 0.527799 -0.194343 0.052 Uiso 1 1 calc R U . . .

loop_
_atom_site_aniso_label
_atom_site_aniso_U_11
_atom_site_aniso_U_22
_atom_site_aniso_U_33
_atom_site_aniso_U_23
_atom_site_aniso_U_13
_atom_site_aniso_U_12
S1 0.0580(5) 0.0638(6) 0.0342(4) 0.0005(4) 0.0193(4) -0.0039(4)
S3 0.0571(5) 0.0669(6) 0.0318(4) 0.0111(4) 0.0043(4) -0.0024(4)
S2 0.0434(4) 0.0632(5) 0.0379(4) 0.0066(3) 0.0174(3) 0.0049(4)
P1 0.0305(3) 0.0434(4) 0.0249(3) 0.0023(3) 0.0091(3) -0.0028(3)
C35 0.097(3) 0.094(3) 0.0330(18) -0.0018(19) 0.0282(19) -0.011(3)
N1 0.0294(11) 0.0420(13) 0.0321(12) 0.0020(10) 0.0083(9) -0.0004(10)
N2 0.0325(11) 0.0425(13) 0.0247(11) 0.0008(9) 0.0053(9) 0.0004(9)
O1 0.0380(11) 0.0583(13) 0.0384(11) 0.0068(10) 0.0160(9) -0.0075(9)
C4 0.062(2) 0.053(2) 0.076(3) 0.0049(19) 0.023(2) -0.0102(17)
C3 0.0518(19) 0.0472(19) 0.061(2) -0.0076(16) 0.0103(16) -0.0039(15)
C2 0.0476(17) 0.0455(17) 0.0412(17) 0.0000(13) 0.0111(14) 0.0018(14)
C1 0.0335(13) 0.0411(16) 0.0396(15) 0.0026(12) 0.0120(12) 0.0022(11)
N3 0.0347(11) 0.0478(14) 0.0241(11) 0.0000(9) 0.0100(9) -0.0015(10)
C25 0.0326(13) 0.0365(14) 0.0312(13) -0.0032(11) 0.0097(10) -0.0040(11)
C26 0.0376(14) 0.0423(16) 0.0347(15) 0.0009(12) 0.0124(12) -0.0030(12)
C27 0.0465(17) 0.0510(18) 0.0480(18) -0.0018(14) 0.0242(14) -0.0071(14)
C28 0.0366(16) 0.066(2) 0.065(2) -0.0070(18) 0.0170(15) -0.0104(15)
C22 0.072(3) 0.094(3) 0.0317(17) -0.0150(18) 0.0009(17) 0.025(2)
C21 0.0473(19) 0.076(3) 0.047(2) -0.0175(18) -0.0083(15) 0.0074(18)
C20 0.0428(16) 0.0474(17) 0.0389(16) -0.0055(13) 0.0038(13) 0.0022(13)
C19 0.0403(14) 0.0402(15) 0.0232(12) -0.0008(11) 0.0020(11) 0.0024(12)
C7 0.0299(13) 0.0445(16) 0.0382(15) 0.0035(12) 0.0079(11) 0.0033(11)
C12 0.0386(15) 0.0483(17) 0.0388(16) 0.0008(13) 0.0073(12) 0.0015(13)
C6 0.0368(14) 0.0496(18) 0.0408(16) 0.0048(13) 0.0149(12) 0.0038(13)
C5 0.057(2) 0.061(2) 0.058(2) 0.0101(17) 0.0262(17) -0.0039(17)
C11 0.0513(19) 0.069(2) 0.0415(18) 0.0064(16) -0.0064(15) -0.0006(17)
C10 0.0410(18) 0.077(3) 0.072(3) 0.015(2) -0.0081(17) -0.0019(18)
C9 0.0311(15) 0.067(2) 0.089(3) 0.012(2) 0.0133(17) -0.0027(15)
C8 0.0387(16) 0.059(2) 0.056(2) 0.0089(16) 0.0165(14) 0.0041(14)
C29 0.0370(15) 0.065(2) 0.052(2) 0.0007(17) 0.0037(14) -0.0016(15)
C30 0.0395(15) 0.0478(17) 0.0321(14) 0.0003(12) 0.0056(12) -0.0066(13)
C36 0.064(2) 0.058(2) 0.0301(15) -0.0017(14) 0.0175(14) -0.0114(16)
C34 0.116(4) 0.132(5) 0.052(3) -0.012(3) 0.053(3) 0.001(3)
C33 0.091(3) 0.125(4) 0.066(3) -0.005(3) 0.054(3) 0.017(3)
C32 0.059(2) 0.086(3) 0.0460(19) -0.0029(18) 0.0299(17) 0.0026(19)
C31 0.0499(17) 0.0524(18) 0.0288(14) -0.0029(12) 0.0181(13) -0.0056(14)
C13 0.0388(14) 0.0346(14) 0.0267(13) -0.0002(11) 0.0032(11) 0.0005(11)
C18 0.0405(15) 0.0413(16) 0.0326(14) 0.0010(12) 0.0059(12) 0.0030(12)
C24 0.0451(16) 0.0482(17) 0.0314(14) 0.0004(12) 0.0109(12) 0.0105(13)
C23 0.064(2) 0.082(3) 0.0269(15) -0.0015(15) 0.0114(15) 0.0244(19)
C17 0.0462(18) 0.058(2) 0.053(2) 0.0039(16) 0.0116(15) 0.0148(15)
C16 0.060(2) 0.058(2) 0.058(2) 0.0143(17) 0.0046(18) 0.0200(18)
C15 0.070(2) 0.0483(19) 0.0408(18) 0.0114(14) 0.0063(16) 0.0022(17)
C14 0.0503(17) 0.0406(16) 0.0347(15) 0.0053(12) 0.0088(13) -0.0067(13)

loop_
_atom_type_symbol
_atom_type_description
_atom_type_scat_dispersion_real
_atom_type_scat_dispersion_imag
_atom_type_scat_source
C C 0.0033 0.0016 'International Tables Vol C Tables 4.2.6.8 and 6.1.1.4'
H H 0.0000 0.0000 'International Tables Vol C Tables 4.2.6.8 and 6.1.1.4'
N N 0.0061 0.0033 'International Tables Vol C Tables 4.2.6.8 and 6.1.1.4'
O O 0.0106 0.0060 'International Tables Vol C Tables 4.2.6.8 and 6.1.1.4'
P P 0.1023 0.0942 'International Tables Vol C Tables 4.2.6.8 and 6.1.1.4'
S S 0.1246 0.1234 'International Tables Vol C Tables 4.2.6.8 and 6.1.1.4'

loop_
_geom_angle_atom_site_label_1
_geom_angle_atom_site_label_2
_geom_angle_atom_site_label_3
_geom_angle
_geom_angle_site_symmetry_1
_geom_angle_site_symmetry_3
_geom_angle_publ_flag
C12 S1 C6 97.17(14) . . ?
C36 S3 C30 97.97(15) . . ?
C24 S2 C18 96.87(15) . . ?
O1 P1 N2 115.26(13) . . ?
O1 P1 N3 112.34(12) . . ?
N2 P1 N3 102.57(11) . . ?
O1 P1 N1 110.14(12) . . ?
N2 P1 N1 108.46(11) . . ?
N3 P1 N1 107.58(12) . . ?
C34 C35 C36 119.5(4) . . ?
C34 C35 H35 120.2 . . ?
C36 C35 H35 120.2 . . ?
C1 N1 C7 113.6(2) . . ?
C1 N1 P1 125.19(18) . . ?
C7 N1 P1 120.21(19) . . ?
C19 N2 C13 112.8(2) . . ?
C19 N2 P1 121.88(18) . . ?
C13 N2 P1 122.03(18) . . ?
C5 C4 C3 120.1(3) . . ?
C5 C4 H4 120.0 . . ?
C3 C4 H4 120.0 . . ?
C2 C3 C4 120.3(3) . . ?
C2 C3 H3 119.9 . . ?
C4 C3 H3 119.9 . . ?
C3 C2 C1 120.2(3) . . ?
C3 C2 H2 119.9 . . ?
C1 C2 H2 119.9 . . ?
C2 C1 C6 119.0(3) . . ?
C2 C1 N1 121.6(3) . . ?
C6 C1 N1 119.2(3) . . ?
C25 N3 C31 117.4(2) . . ?
C25 N3 P1 125.57(18) . . ?
C31 N3 P1 117.03(19) . . ?
C30 C25 C26 118.7(3) . . ?
C30 C25 N3 118.9(2) . . ?
C26 C25 N3 122.4(2) . . ?
C25 C26 C27 120.4(3) . . ?
C25 C26 H26 119.8 . . ?
C27 C26 H26 119.8 . . ?
C28 C27 C26 120.5(3) . . ?
C28 C27 H27 119.8 . . ?
C26 C27 H27 119.8 . . ?
C29 C28 C27 120.1(3) . . ?
C29 C28 H28 120.0 . . ?
C27 C28 H28 120.0 . . ?
C21 C22 C23 120.4(3) . . ?
C21 C22 H22 119.8 . . ?
C23 C22 H22 119.8 . . ?
C22 C21 C20 120.5(3) . . ?
C22 C21 H21 119.7 . . ?
C20 C21 H21 119.8 . . ?
C19 C20 C21 119.3(3) . . ?
C19 C20 H20 120.4 . . ?
C21 C20 H20 120.4 . . ?
C20 C19 C24 119.9(3) . . ?
C20 C19 N2 122.6(3) . . ?
C24 C19 N2 117.4(2) . . ?
C8 C7 C12 119.5(3) . . ?
C8 C7 N1 122.2(3) . . ?
C12 C7 N1 118.3(3) . . ?
C11 C12 C7 120.1(3) . . ?
C11 C12 S1 120.0(3) . . ?
C7 C12 S1 119.8(2) . . ?
C1 C6 C5 120.8(3) . . ?
C1 C6 S1 119.0(2) . . ?
C5 C6 S1 120.1(3) . . ?
C4 C5 C6 119.5(3) . . ?
C4 C5 H5 120.3 . . ?
C6 C5 H5 120.3 . . ?
C10 C11 C12 119.5(3) . . ?
C10 C11 H11 120.2 . . ?
C12 C11 H11 120.2 . . ?
C9 C10 C11 120.5(3) . . ?
C9 C10 H10 119.7 . . ?
C11 C10 H10 119.7 . . ?
C10 C9 C8 120.7(3) . . ?
C10 C9 H9 119.7 . . ?
C8 C9 H9 119.7 . . ?
C7 C8 C9 119.6(3) . . ?
C7 C8 H8 120.2 . . ?
C9 C8 H8 120.2 . . ?
C28 C29 C30 120.3(3) . . ?
C28 C29 H29 119.9 . . ?
C30 C29 H29 119.9 . . ?
C25 C30 C29 120.1(3) . . ?
C25 C30 S3 121.4(2) . . ?
C29 C30 S3 118.5(2) . . ?
C31 C36 C35 120.6(4) . . ?
C31 C36 S3 120.7(2) . . ?
C35 C36 S3 118.7(3) . . ?
C33 C34 C35 120.6(4) . . ?
C33 C34 H34 119.7 . . ?
C35 C34 H34 119.7 . . ?
C34 C33 C32 120.2(4) . . ?
C34 C33 H33 119.9 . . ?
C32 C33 H33 119.9 . . ?
C33 C32 C31 119.8(4) . . ?
C33 C32 H32 120.1 . . ?
C31 C32 H32 120.1 . . ?
C36 C31 C32 119.2(3) . . ?
C36 C31 N3 119.9(3) . . ?
C32 C31 N3 120.9(3) . . ?
C14 C13 C18 120.4(3) . . ?
C14 C13 N2 122.3(3) . . ?
C18 C13 N2 117.3(2) . . ?
C13 C18 C17 119.9(3) . . ?
C13 C18 S2 119.7(2) . . ?
C17 C18 S2 120.4(3) . . ?
C23 C24 C19 120.1(3) . . ?
C23 C24 S2 120.3(3) . . ?
C19 C24 S2 119.5(2) . . ?
C24 C23 C22 119.6(3) . . ?
C24 C23 H23 120.2 . . ?
C22 C23 H23 120.2 . . ?
C16 C17 C18 119.1(3) . . ?
C16 C17 H17 120.5 . . ?
C18 C17 H17 120.5 . . ?
C15 C16 C17 121.1(3) . . ?
C15 C16 H16 119.5 . . ?
C17 C16 H16 119.5 . . ?
C16 C15 C14 120.4(3) . . ?
C16 C15 H15 119.8 . . ?
C14 C15 H15 119.8 . . ?
C13 C14 C15 119.1(3) . . ?
C13 C14 H14 120.5 . . ?
C15 C14 H14 120.5 . . ?

loop_
_geom_bond_atom_site_label_1
_geom_bond_atom_site_label_2
_geom_bond_distance
_geom_bond_site_symmetry_2
_geom_bond_publ_flag
S1 C12 1.760(3) . ?
S1 C6 1.773(3) . ?
S3 C36 1.760(4) . ?
S3 C30 1.760(3) . ?
S2 C24 1.762(3) . ?
S2 C18 1.765(3) . ?
P1 O1 1.463(2) . ?
P1 N2 1.668(2) . ?
P1 N3 1.683(2) . ?
P1 N1 1.682(2) . ?
C35 C34 1.373(7) . ?
C35 C36 1.395(5) . ?
C35 H35 0.9300 . ?
N1 C1 1.448(4) . ?
N1 C7 1.446(3) . ?
N2 C19 1.440(3) . ?
N2 C13 1.442(3) . ?
C4 C5 1.374(6) . ?
C4 C3 1.380(6) . ?
C4 H4 0.9300 . ?
C3 C2 1.379(5) . ?
C3 H3 0.9300 . ?
C2 C1 1.380(4) . ?
C2 H2 0.9300 . ?
C1 C6 1.384(4) . ?
N3 C25 1.441(3) . ?
N3 C31 1.446(3) . ?
C25 C30 1.395(4) . ?
C25 C26 1.384(4) . ?
C26 C27 1.392(4) . ?
C26 H26 0.9300 . ?
C27 C28 1.372(5) . ?
C27 H27 0.9300 . ?
C28 C29 1.366(5) . ?
C28 H28 0.9300 . ?
C22 C21 1.368(6) . ?
C22 C23 1.379(6) . ?
C22 H22 0.9300 . ?
C21 C20 1.392(5) . ?
C21 H21 0.9300 . ?
C20 C19 1.383(4) . ?
C20 H20 0.9300 . ?
C19 C24 1.387(4) . ?
C7 C8 1.387(4) . ?
C7 C12 1.393(4) . ?
C12 C11 1.395(4) . ?
C6 C5 1.383(5) . ?
C5 H5 0.9300 . ?
C11 C10 1.373(6) . ?
C11 H11 0.9300 . ?
C10 C9 1.371(6) . ?
C10 H10 0.9300 . ?
C9 C8 1.387(5) . ?
C9 H9 0.9300 . ?
C8 H8 0.9300 . ?
C29 C30 1.399(4) . ?
C29 H29 0.9300 . ?
C36 C31 1.385(4) . ?
C34 C33 1.376(7) . ?
C34 H34 0.9300 . ?
C33 C32 1.390(5) . ?
C33 H33 0.9300 . ?
C32 C31 1.394(5) . ?
C32 H32 0.9300 . ?
C13 C14 1.387(4) . ?
C13 C18 1.383(4) . ?
C18 C17 1.398(4) . ?
C24 C23 1.386(4) . ?
C23 H23 0.9300 . ?
C17 C16 1.380(5) . ?
C17 H17 0.9300 . ?
C16 C15 1.364(6) . ?
C16 H16 0.9300 . ?
C15 C14 1.391(5) . ?
C15 H15 0.9300 . ?
C14 H14 0.9300 . ?

loop_
_geom_torsion_atom_site_label_1
_geom_torsion_atom_site_label_2
_geom_torsion_atom_site_label_3
_geom_torsion_atom_site_label_4
_geom_torsion
_geom_torsion_site_symmetry_1
_geom_torsion_site_symmetry_2
_geom_torsion_site_symmetry_3
_geom_torsion_site_symmetry_4
_geom_torsion_publ_flag
O1 P1 N1 C1 -152.7(2) . . . . ?
N2 P1 N1 C1 80.3(2) . . . . ?
N3 P1 N1 C1 -30.0(2) . . . . ?
O1 P1 N1 C7 39.3(2) . . . . ?
N2 P1 N1 C7 -87.7(2) . . . . ?
N3 P1 N1 C7 162.0(2) . . . . ?
O1 P1 N2 C19 -80.6(2) . . . . ?
N3 P1 N2 C19 157.0(2) . . . . ?
N1 P1 N2 C19 43.4(2) . . . . ?
O1 P1 N2 C13 77.3(2) . . . . ?
N3 P1 N2 C13 -45.1(2) . . . . ?
N1 P1 N2 C13 -158.7(2) . . . . ?
C5 C4 C3 C2 -2.2(6) . . . . ?
C4 C3 C2 C1 -1.4(5) . . . . ?
C3 C2 C1 C6 3.9(5) . . . . ?
C3 C2 C1 N1 -180.0(3) . . . . ?
C7 N1 C1 C2 -127.1(3) . . . . ?
P1 N1 C1 C2 64.2(3) . . . . ?
C7 N1 C1 C6 49.1(3) . . . . ?
P1 N1 C1 C6 -119.6(3) . . . . ?
O1 P1 N3 C25 -148.3(2) . . . . ?
N2 P1 N3 C25 -24.0(3) . . . . ?
N1 P1 N3 C25 90.3(2) . . . . ?
O1 P1 N3 C31 29.4(3) . . . . ?
N2 P1 N3 C31 153.7(2) . . . . ?
N1 P1 N3 C31 -92.0(2) . . . . ?
C31 N3 C25 C30 -40.3(4) . . . . ?
P1 N3 C25 C30 137.4(2) . . . . ?
C31 N3 C25 C26 140.3(3) . . . . ?
P1 N3 C25 C26 -42.1(4) . . . . ?
C30 C25 C26 C27 -2.1(4) . . . . ?
N3 C25 C26 C27 177.3(3) . . . . ?
C25 C26 C27 C28 2.1(5) . . . . ?
C26 C27 C28 C29 -0.4(5) . . . . ?
C23 C22 C21 C20 -2.0(7) . . . . ?
C22 C21 C20 C19 -1.7(6) . . . . ?
C21 C20 C19 C24 5.2(5) . . . . ?
C21 C20 C19 N2 -179.6(3) . . . . ?
C13 N2 C19 C20 -121.4(3) . . . . ?
P1 N2 C19 C20 38.4(4) . . . . ?
C13 N2 C19 C24 53.9(3) . . . . ?
P1 N2 C19 C24 -146.3(2) . . . . ?
C1 N1 C7 C8 131.3(3) . . . . ?
P1 N1 C7 C8 -59.4(4) . . . . ?
C1 N1 C7 C12 -47.0(4) . . . . ?
P1 N1 C7 C12 122.3(3) . . . . ?
C8 C7 C12 C11 2.3(5) . . . . ?
N1 C7 C12 C11 -179.3(3) . . . . ?
C8 C7 C12 S1 179.6(3) . . . . ?
N1 C7 C12 S1 -2.0(4) . . . . ?
C6 S1 C12 C11 -143.2(3) . . . . ?
C6 S1 C12 C7 39.5(3) . . . . ?
C2 C1 C6 C5 -2.9(4) . . . . ?
N1 C1 C6 C5 -179.1(3) . . . . ?
C2 C1 C6 S1 174.9(2) . . . . ?
N1 C1 C6 S1 -1.3(4) . . . . ?
C12 S1 C6 C1 -37.6(3) . . . . ?
C12 S1 C6 C5 140.2(3) . . . . ?
C3 C4 C5 C6 3.2(6) . . . . ?
C1 C6 C5 C4 -0.6(5) . . . . ?
S1 C6 C5 C4 -178.4(3) . . . . ?
C7 C12 C11 C10 0.4(6) . . . . ?
S1 C12 C11 C10 -176.9(3) . . . . ?
C12 C11 C10 C9 -2.2(7) . . . . ?
C11 C10 C9 C8 1.4(7) . . . . ?
C12 C7 C8 C9 -3.2(5) . . . . ?
N1 C7 C8 C9 178.5(3) . . . . ?
C10 C9 C8 C7 1.4(6) . . . . ?
C27 C28 C29 C30 -1.3(6) . . . . ?
C26 C25 C30 C29 0.5(5) . . . . ?
N3 C25 C30 C29 -179.0(3) . . . . ?
C26 C25 C30 S3 178.5(2) . . . . ?
N3 C25 C30 S3 -1.0(4) . . . . ?
C28 C29 C30 C25 1.2(5) . . . . ?
C28 C29 C30 S3 -176.8(3) . . . . ?
C36 S3 C30 C25 34.5(3) . . . . ?
C36 S3 C30 C29 -147.5(3) . . . . ?
C34 C35 C36 C31 -2.6(6) . . . . ?
C34 C35 C36 S3 175.3(4) . . . . ?
C30 S3 C36 C31 -36.7(3) . . . . ?
C30 S3 C36 C35 145.4(3) . . . . ?
C36 C35 C34 C33 0.4(8) . . . . ?
C35 C34 C33 C32 2.0(9) . . . . ?
C34 C33 C32 C31 -2.2(8) . . . . ?
C35 C36 C31 C32 2.4(5) . . . . ?
S3 C36 C31 C32 -175.5(3) . . . . ?
C35 C36 C31 N3 -176.5(3) . . . . ?
S3 C36 C31 N3 5.6(4) . . . . ?
C33 C32 C31 C36 0.0(6) . . . . ?
C33 C32 C31 N3 178.9(4) . . . . ?
C25 N3 C31 C36 38.0(4) . . . . ?
P1 N3 C31 C36 -139.9(3) . . . . ?
C25 N3 C31 C32 -140.9(3) . . . . ?
P1 N3 C31 C32 41.2(4) . . . . ?
C19 N2 C13 C14 126.3(3) . . . . ?
P1 N2 C13 C14 -33.5(4) . . . . ?
C19 N2 C13 C18 -52.0(3) . . . . ?
P1 N2 C13 C18 148.2(2) . . . . ?
C14 C13 C18 C17 1.6(5) . . . . ?
N2 C13 C18 C17 179.9(3) . . . . ?
C14 C13 C18 S2 -177.7(2) . . . . ?
N2 C13 C18 S2 0.6(4) . . . . ?
C24 S2 C18 C13 38.6(3) . . . . ?
C24 S2 C18 C17 -140.7(3) . . . . ?
C20 C19 C24 C23 -5.1(5) . . . . ?
N2 C19 C24 C23 179.4(3) . . . . ?
C20 C19 C24 S2 171.6(2) . . . . ?
N2 C19 C24 S2 -3.9(4) . . . . ?
C18 S2 C24 C23 139.8(3) . . . . ?
C18 S2 C24 C19 -36.8(3) . . . . ?
C19 C24 C23 C22 1.4(5) . . . . ?
S2 C24 C23 C22 -175.2(3) . . . . ?
C21 C22 C23 C24 2.1(6) . . . . ?
C13 C18 C17 C16 0.8(5) . . . . ?
S2 C18 C17 C16 -179.9(3) . . . . ?
C18 C17 C16 C15 -1.7(6) . . . . ?
C17 C16 C15 C14 0.2(6) . . . . ?
C18 C13 C14 C15 -3.2(4) . . . . ?
N2 C13 C14 C15 178.6(3) . . . . ?
C16 C15 C14 C13 2.3(5) . . . . ?
